data_7157095
loop_
_publ_author_name
'Cao, Jun'
'Sun, Jing'
'Yan, Chao-Guo'

_publ_section_title
;
 Construction of indeno[1,2-a]fluorene via domino reaction of
 1,3-indanedione and 3-arylideneindolin-2-ones or chalcones.
;
_journal_issue 40
_journal_name_full 'Organic &amp; biomolecular chemistry'
_journal_page_first 9008
_journal_page_last 9013
_journal_paper_doi 10.1039/c9ob01779h
_journal_volume 17
_journal_year 2019
_chemical_formula_moiety 'C35 H22 Cl N O4'
_chemical_formula_sum 'C35 H22 Cl N O4'
_chemical_formula_weight 555.98
_space_group_crystal_system triclinic
_space_group_IT_number 2
_space_group_name_Hall '-P 1'
_space_group_name_H-M_alt 'P -1'
_symmetry_space_group_name_Hall '-P 1'
_symmetry_space_group_name_H-M 'P -1'
_atom_sites_solution_hydrogens geom
_audit_creation_method SHELXL-2014/7
_audit_update_record
;
2019-05-24 deposited with the CCDC.    2019-09-20 downloaded from the CCDC.
;
_cell_angle_alpha 80.619(4)
_cell_angle_beta 82.259(4)
_cell_angle_gamma 67.699(4)
_cell_formula_units_Z 2
_cell_length_a 10.0137(14)
_cell_length_b 11.9245(16)
_cell_length_c 12.3604(17)
_cell_measurement_reflns_used 6387
_cell_measurement_temperature 296(2)
_cell_measurement_theta_max 25.41
_cell_measurement_theta_min 2.21
_cell_volume 1343.0(3)
_computing_cell_refinement 'Bruker SAINT'
_computing_data_collection 'Bruker APEX2'
_computing_data_reduction 'Bruker SAINT'
_computing_molecular_graphics 'Bruker SHELXTL'
_computing_publication_material 'Bruker SHELXTL'
_computing_structure_refinement 'SHELXL-2014/7 (Sheldrick, 2014)'
_computing_structure_solution 'SHELXS-97 (Sheldrick 2008)'
_diffrn_ambient_temperature 296(2)
_diffrn_measured_fraction_theta_full 0.997
_diffrn_measured_fraction_theta_max 0.997
_diffrn_measurement_device_type 'CCD area detector'
_diffrn_measurement_method 'phi and omega scans'
_diffrn_radiation_source 'fine-focus sealed tube'
_diffrn_radiation_type MoK\a
_diffrn_radiation_wavelength 0.71073
_diffrn_reflns_av_R_equivalents 0.0410
_diffrn_reflns_av_unetI/netI 0.0488
_diffrn_reflns_Laue_measured_fraction_full 0.997
_diffrn_reflns_Laue_measured_fraction_max 0.997
_diffrn_reflns_limit_h_max 12
_diffrn_reflns_limit_h_min -12
_diffrn_reflns_limit_k_max 14
_diffrn_reflns_limit_k_min -14
_diffrn_reflns_limit_l_max 15
_diffrn_reflns_limit_l_min -15
_diffrn_reflns_number 18954
_diffrn_reflns_point_group_measured_fraction_full 0.997
_diffrn_reflns_point_group_measured_fraction_max 0.997
_diffrn_reflns_theta_full 25.242
_diffrn_reflns_theta_max 25.995
_diffrn_reflns_theta_min 2.307
_exptl_absorpt_coefficient_mu 0.185
_exptl_absorpt_correction_T_max 0.964
_exptl_absorpt_correction_T_min 0.957
_exptl_absorpt_correction_type multi-scan
_exptl_absorpt_process_details sadabs
_exptl_crystal_colour yellow
_exptl_crystal_density_diffrn 1.375
_exptl_crystal_description block
_exptl_crystal_F_000 576
_exptl_crystal_size_max 0.240
_exptl_crystal_size_mid 0.220
_exptl_crystal_size_min 0.200
_refine_diff_density_max 0.232
_refine_diff_density_min -0.278
_refine_diff_density_rms 0.038
_refine_ls_extinction_method none
_refine_ls_goodness_of_fit_ref 1.036
_refine_ls_hydrogen_treatment constr
_refine_ls_matrix_type full
_refine_ls_number_parameters 371
_refine_ls_number_reflns 5266
_refine_ls_number_restraints 0
_refine_ls_restrained_S_all 1.036
_refine_ls_R_factor_all 0.0923
_refine_ls_R_factor_gt 0.0499
_refine_ls_shift/su_max 0.001
_refine_ls_shift/su_mean 0.000
_refine_ls_structure_factor_coef Fsqd
_refine_ls_weighting_details 'w=1/[\s^2^(Fo^2^)+(0.0463P)^2^+0.4371P] where P=(Fo^2^+2Fc^2^)/3'
_refine_ls_weighting_scheme calc
_refine_ls_wR_factor_gt 0.1044
_refine_ls_wR_factor_ref 0.1204
_reflns_Friedel_coverage 0.000
_reflns_number_gt 3443
_reflns_number_total 5266
_reflns_threshold_expression 'I > 2\s(I)'
_cod_data_source_file c9ob01779h2.cif
_cod_data_source_block 1d
_cod_depositor_comments 'Adding full bibliography for 7157095--7157106.cif.'
_cod_database_code 7157095
_shelx_shelxl_version_number 2014/7
_shelx_space_group_comment
; 
The symmetry employed for this shelxl refinement is uniquely defined 
by the following loop, which should always be used as a source of 
symmetry information in preference to the above space-group names. 
They are only intended as comments. 
;
_shelx_estimated_absorpt_t_min 0.957
_shelx_estimated_absorpt_t_max 0.964

loop_
_space_group_symop_operation_xyz
'x, y, z'
'-x, -y, -z'

loop_
_atom_site_label
_atom_site_type_symbol
_atom_site_fract_x
_atom_site_fract_y
_atom_site_fract_z
_atom_site_U_iso_or_equiv
_atom_site_adp_type
_atom_site_occupancy
_atom_site_site_symmetry_order
_atom_site_calc_flag
_atom_site_refinement_flags_posn
_atom_site_refinement_flags_adp
C1 C 0.7184(2) -0.05808(18) 0.78288(16) 0.0401(5) Uani 1 1 d . .
C2 C 0.7092(2) -0.11739(19) 0.89859(18) 0.0449(5) Uani 1 1 d . .
C3 C 0.6882(2) -0.23155(19) 0.88888(18) 0.0439(5) Uani 1 1 d . .
C4 C 0.6741(2) -0.3192(2) 0.9723(2) 0.0537(6) Uani 1 1 d . .
H4 H 0.6793 -0.3121 1.0453 0.064 Uiso 1 1 calc R U
C5 C 0.6522(3) -0.4179(2) 0.9442(2) 0.0600(6) Uani 1 1 d . .
H5 H 0.6430 -0.4787 0.9989 0.072 Uiso 1 1 calc R U
C6 C 0.6439(3) -0.4273(2) 0.8363(2) 0.0619(7) Uani 1 1 d . .
H6 H 0.6286 -0.4945 0.8195 0.074 Uiso 1 1 calc R U
C7 C 0.6578(2) -0.3392(2) 0.7517(2) 0.0537(6) Uani 1 1 d . .
H7 H 0.6521 -0.3468 0.6789 0.064 Uiso 1 1 calc R U
C8 C 0.6803(2) -0.23990(18) 0.77866(18) 0.0432(5) Uani 1 1 d . .
C9 C 0.6976(2) -0.13056(18) 0.71136(17) 0.0393(5) Uani 1 1 d . .
C10 C 0.6964(2) -0.08876(18) 0.60033(17) 0.0384(5) Uani 1 1 d . .
C11 C 0.6740(2) -0.1396(2) 0.50417(18) 0.0451(5) Uani 1 1 d . .
C12 C 0.6832(2) -0.0515(2) 0.40718(18) 0.0463(5) Uani 1 1 d . .
C13 C 0.6711(2) -0.0565(2) 0.29807(19) 0.0586(7) Uani 1 1 d . .
H13 H 0.6593 -0.1232 0.2766 0.070 Uiso 1 1 calc R U
C14 C 0.6769(3) 0.0400(3) 0.2222(2) 0.0647(7) Uani 1 1 d . .
H14 H 0.6696 0.0386 0.1482 0.078 Uiso 1 1 calc R U
C15 C 0.6934(3) 0.1389(3) 0.2548(2) 0.0640(7) Uani 1 1 d . .
H15 H 0.6944 0.2042 0.2025 0.077 Uiso 1 1 calc R U
C16 C 0.7088(2) 0.1435(2) 0.36405(19) 0.0551(6) Uani 1 1 d . .
H16 H 0.7215 0.2101 0.3848 0.066 Uiso 1 1 calc R U
C17 C 0.7046(2) 0.0466(2) 0.44073(17) 0.0434(5) Uani 1 1 d . .
C18 C 0.7146(2) 0.02334(18) 0.56173(16) 0.0389(5) Uani 1 1 d . .
C19 C 0.6829(2) 0.19481(19) 0.88614(17) 0.0478(5) Uani 1 1 d . .
H19 H 0.5849 0.2147 0.8793 0.057 Uiso 1 1 calc R U
C20 C 0.7241(2) 0.24845(19) 0.95941(18) 0.0493(6) Uani 1 1 d . .
H20 H 0.6547 0.3040 1.0020 0.059 Uiso 1 1 calc R U
C21 C 0.8678(3) 0.2195(2) 0.96911(17) 0.0486(6) Uani 1 1 d . .
C22 C 0.9711(3) 0.1388(3) 0.9069(2) 0.0712(8) Uani 1 1 d . .
H22 H 1.0689 0.1196 0.9138 0.085 Uiso 1 1 calc R U
C23 C 0.9278(3) 0.0861(2) 0.8332(2) 0.0667(7) Uani 1 1 d . .
H23 H 0.9976 0.0318 0.7897 0.080 Uiso 1 1 calc R U
C24 C 0.7840(2) 0.11220(17) 0.82275(16) 0.0390(5) Uani 1 1 d . .
C25 C 0.7433(2) 0.04865(17) 0.74537(16) 0.0377(5) Uani 1 1 d . .
C26 C 0.7390(2) 0.09260(18) 0.63146(17) 0.0388(5) Uani 1 1 d . .
C27 C 0.7634(2) 0.20923(18) 0.59241(16) 0.0402(5) Uani 1 1 d . .
C28 C 0.9003(3) 0.2069(2) 0.5522(2) 0.0606(7) Uani 1 1 d . .
H28 H 0.9751 0.1321 0.5453 0.073 Uiso 1 1 calc R U
C29 C 0.9279(3) 0.3129(3) 0.5221(2) 0.0714(8) Uani 1 1 d . .
H29 H 1.0206 0.3097 0.4959 0.086 Uiso 1 1 calc R U
C30 C 0.8169(3) 0.4236(2) 0.5313(2) 0.0621(7) Uani 1 1 d . .
H30 H 0.8351 0.4955 0.5120 0.075 Uiso 1 1 calc R U
C31 C 0.6802(3) 0.4288(2) 0.56863(18) 0.0492(6) Uani 1 1 d . .
H31 H 0.6056 0.5041 0.5734 0.059 Uiso 1 1 calc R U
C32 C 0.6520(2) 0.32224(18) 0.59932(16) 0.0391(5) Uani 1 1 d . .
C33 C 0.4090(2) 0.4115(2) 0.69259(19) 0.0510(6) Uani 1 1 d . .
C34 C 0.1634(3) 0.4772(3) 0.7628(2) 0.0732(8) Uani 1 1 d . .
H34A H 0.1355 0.5552 0.7167 0.088 Uiso 1 1 calc R U
H34B H 0.1878 0.4883 0.8327 0.088 Uiso 1 1 calc R U
C35 C 0.0452(4) 0.4321(4) 0.7801(4) 0.1405(17) Uani 1 1 d . .
H35A H 0.0232 0.4200 0.7107 0.211 Uiso 1 1 calc R U
H35B H -0.0388 0.4906 0.8138 0.211 Uiso 1 1 calc R U
H35C H 0.0731 0.3560 0.8274 0.211 Uiso 1 1 calc R U
Cl1 Cl 0.92142(8) 0.28498(7) 1.06370(6) 0.0781(2) Uani 1 1 d . .
N1 N 0.51050(18) 0.32551(15) 0.63535(14) 0.0449(4) Uani 1 1 d . .
H1 H 0.4870 0.2681 0.6196 0.054 Uiso 1 1 calc R U
O1 O 0.7117(2) -0.07959(15) 0.98296(13) 0.0652(5) Uani 1 1 d . .
O2 O 0.65005(18) -0.23226(15) 0.50440(13) 0.0627(5) Uani 1 1 d . .
O3 O 0.4238(2) 0.49440(19) 0.72495(19) 0.0942(7) Uani 1 1 d . .
O4 O 0.28647(17) 0.38807(14) 0.70991(13) 0.0595(4) Uani 1 1 d . .

loop_
_atom_site_aniso_label
_atom_site_aniso_U_11
_atom_site_aniso_U_22
_atom_site_aniso_U_33
_atom_site_aniso_U_23
_atom_site_aniso_U_13
_atom_site_aniso_U_12
C1 0.0418(12) 0.0376(12) 0.0436(12) -0.0128(9) -0.0074(9) -0.0132(10)
C2 0.0482(13) 0.0448(13) 0.0466(13) -0.0119(10) -0.0100(10) -0.0179(11)
C3 0.0429(12) 0.0409(12) 0.0516(14) -0.0086(10) -0.0099(10) -0.0164(10)
C4 0.0560(15) 0.0498(14) 0.0583(15) -0.0022(12) -0.0126(12) -0.0219(12)
C5 0.0616(16) 0.0491(15) 0.0737(18) 0.0004(12) -0.0144(13) -0.0254(13)
C6 0.0619(16) 0.0449(14) 0.090(2) -0.0094(14) -0.0169(14) -0.0282(12)
C7 0.0561(15) 0.0451(13) 0.0679(16) -0.0155(12) -0.0177(12) -0.0199(12)
C8 0.0387(12) 0.0374(12) 0.0566(14) -0.0109(10) -0.0120(10) -0.0125(10)
C9 0.0354(11) 0.0365(11) 0.0485(13) -0.0150(9) -0.0090(9) -0.0101(9)
C10 0.0336(11) 0.0390(12) 0.0441(12) -0.0181(9) -0.0075(9) -0.0081(9)
C11 0.0377(12) 0.0498(13) 0.0501(14) -0.0242(11) -0.0062(10) -0.0103(11)
C12 0.0344(12) 0.0581(14) 0.0455(13) -0.0209(11) -0.0058(10) -0.0090(10)
C13 0.0487(14) 0.0784(18) 0.0491(15) -0.0272(14) -0.0069(11) -0.0149(13)
C14 0.0536(15) 0.096(2) 0.0393(14) -0.0227(15) -0.0047(11) -0.0157(15)
C15 0.0591(16) 0.0798(19) 0.0438(14) -0.0062(13) -0.0031(12) -0.0159(14)
C16 0.0557(15) 0.0614(16) 0.0471(14) -0.0120(12) -0.0047(11) -0.0177(12)
C17 0.0340(12) 0.0509(13) 0.0421(12) -0.0150(11) -0.0043(9) -0.0078(10)
C18 0.0338(11) 0.0384(11) 0.0428(12) -0.0134(9) -0.0066(9) -0.0068(9)
C19 0.0459(13) 0.0485(13) 0.0489(13) -0.0168(10) -0.0094(10) -0.0109(11)
C20 0.0565(15) 0.0436(13) 0.0460(13) -0.0191(10) -0.0040(11) -0.0109(11)
C21 0.0635(16) 0.0477(13) 0.0465(13) -0.0184(10) -0.0066(11) -0.0276(12)
C22 0.0465(14) 0.092(2) 0.092(2) -0.0561(16) -0.0038(13) -0.0266(14)
C23 0.0485(15) 0.0801(18) 0.0825(18) -0.0543(15) 0.0000(13) -0.0195(13)
C24 0.0462(13) 0.0351(11) 0.0397(12) -0.0102(9) -0.0059(10) -0.0163(10)
C25 0.0355(11) 0.0356(11) 0.0444(12) -0.0162(9) -0.0058(9) -0.0102(9)
C26 0.0354(11) 0.0370(11) 0.0447(12) -0.0128(9) -0.0046(9) -0.0105(9)
C27 0.0402(12) 0.0415(12) 0.0413(12) -0.0102(9) -0.0060(9) -0.0147(10)
C28 0.0466(15) 0.0525(15) 0.0807(18) -0.0122(13) -0.0007(13) -0.0157(12)
C29 0.0538(16) 0.075(2) 0.091(2) -0.0034(15) 0.0012(14) -0.0350(16)
C30 0.0708(18) 0.0567(16) 0.0711(17) 0.0008(13) -0.0110(14) -0.0386(15)
C31 0.0582(15) 0.0418(13) 0.0507(13) -0.0046(10) -0.0142(11) -0.0190(11)
C32 0.0446(13) 0.0413(12) 0.0359(11) -0.0100(9) -0.0087(9) -0.0167(10)
C33 0.0471(14) 0.0536(14) 0.0531(14) -0.0205(11) -0.0089(11) -0.0120(12)
C34 0.0595(17) 0.0808(19) 0.0605(16) -0.0244(14) 0.0012(13) -0.0005(15)
C35 0.061(2) 0.197(5) 0.176(4) -0.075(3) 0.039(2) -0.056(3)
Cl1 0.0873(5) 0.0846(5) 0.0828(5) -0.0474(4) -0.0152(4) -0.0363(4)
N1 0.0430(11) 0.0396(10) 0.0553(11) -0.0171(8) -0.0043(9) -0.0139(9)
O1 0.1007(14) 0.0659(11) 0.0449(9) -0.0136(8) -0.0122(9) -0.0434(10)
O2 0.0770(12) 0.0634(11) 0.0652(11) -0.0301(8) -0.0106(9) -0.0345(9)
O3 0.0677(12) 0.0993(15) 0.1377(18) -0.0863(14) 0.0057(12) -0.0309(11)
O4 0.0479(10) 0.0611(10) 0.0706(11) -0.0269(8) 0.0073(8) -0.0177(8)

loop_
_atom_type_symbol
_atom_type_description
_atom_type_scat_dispersion_real
_atom_type_scat_dispersion_imag
_atom_type_scat_source
C C 0.0033 0.0016 'International Tables Vol C Tables 4.2.6.8 and 6.1.1.4'
H H 0.0000 0.0000 'International Tables Vol C Tables 4.2.6.8 and 6.1.1.4'
N N 0.0061 0.0033 'International Tables Vol C Tables 4.2.6.8 and 6.1.1.4'
O O 0.0106 0.0060 'International Tables Vol C Tables 4.2.6.8 and 6.1.1.4'
Cl Cl 0.1484 0.1585 'International Tables Vol C Tables 4.2.6.8 and 6.1.1.4'

loop_
_geom_angle_atom_site_label_1
_geom_angle_atom_site_label_2
_geom_angle_atom_site_label_3
_geom_angle
C25 C1 C9 122.71(18)
C25 C1 C2 128.66(18)
C9 C1 C2 108.62(17)
O1 C2 C3 126.5(2)
O1 C2 C1 128.48(19)
C3 C2 C1 104.96(17)
C4 C3 C8 122.1(2)
C4 C3 C2 127.8(2)
C8 C3 C2 110.05(19)
C3 C4 C5 117.9(2)
C3 C4 H4 121.0
C5 C4 H4 121.0
C6 C5 C4 120.7(2)
C6 C5 H5 119.7
C4 C5 H5 119.7
C5 C6 C7 121.8(2)
C5 C6 H6 119.1
C7 C6 H6 119.1
C8 C7 C6 118.1(2)
C8 C7 H7 120.9
C6 C7 H7 120.9
C7 C8 C3 119.3(2)
C7 C8 C9 132.5(2)
C3 C8 C9 108.14(17)
C10 C9 C1 117.74(18)
C10 C9 C8 134.09(18)
C1 C9 C8 108.17(18)
C9 C10 C18 119.97(17)
C9 C10 C11 131.66(19)
C18 C10 C11 108.35(18)
O2 C11 C12 126.39(19)
O2 C11 C10 128.0(2)
C12 C11 C10 105.55(18)
C13 C12 C17 121.8(2)
C13 C12 C11 128.6(2)
C17 C12 C11 109.52(18)
C14 C13 C12 118.1(2)
C14 C13 H13 121.0
C12 C13 H13 121.0
C13 C14 C15 120.5(2)
C13 C14 H14 119.7
C15 C14 H14 119.7
C14 C15 C16 121.8(2)
C14 C15 H15 119.1
C16 C15 H15 119.1
C17 C16 C15 118.2(2)
C17 C16 H16 120.9
C15 C16 H16 120.9
C16 C17 C12 119.6(2)
C16 C17 C18 132.0(2)
C12 C17 C18 108.37(19)
C26 C18 C10 122.24(18)
C26 C18 C17 129.58(19)
C10 C18 C17 108.17(17)
C20 C19 C24 121.1(2)
C20 C19 H19 119.4
C24 C19 H19 119.4
C21 C20 C19 119.4(2)
C21 C20 H20 120.3
C19 C20 H20 120.3
C20 C21 C22 121.1(2)
C20 C21 Cl1 119.81(17)
C22 C21 Cl1 119.12(18)
C21 C22 C23 118.8(2)
C21 C22 H22 120.6
C23 C22 H22 120.6
C24 C23 C22 121.4(2)
C24 C23 H23 119.3
C22 C23 H23 119.3
C23 C24 C19 118.16(19)
C23 C24 C25 119.19(18)
C19 C24 C25 122.64(19)
C1 C25 C26 119.28(17)
C1 C25 C24 120.19(18)
C26 C25 C24 120.41(17)
C18 C26 C25 117.93(18)
C18 C26 C27 123.36(18)
C25 C26 C27 118.70(17)
C28 C27 C32 118.4(2)
C28 C27 C26 120.18(19)
C32 C27 C26 121.40(18)
C29 C28 C27 121.4(2)
C29 C28 H28 119.3
C27 C28 H28 119.3
C30 C29 C28 119.3(2)
C30 C29 H29 120.3
C28 C29 H29 120.3
C31 C30 C29 120.5(2)
C31 C30 H30 119.7
C29 C30 H30 119.7
C30 C31 C32 120.3(2)
C30 C31 H31 119.8
C32 C31 H31 119.8
C31 C32 C27 120.0(2)
C31 C32 N1 121.29(19)
C27 C32 N1 118.71(18)
O3 C33 O4 124.1(2)
O3 C33 N1 126.6(2)
O4 C33 N1 109.32(19)
O4 C34 C35 107.8(3)
O4 C34 H34A 110.2
C35 C34 H34A 110.2
O4 C34 H34B 110.2
C35 C34 H34B 110.2
H34A C34 H34B 108.5
C34 C35 H35A 109.5
C34 C35 H35B 109.5
H35A C35 H35B 109.5
C34 C35 H35C 109.5
H35A C35 H35C 109.5
H35B C35 H35C 109.5
C33 N1 C32 125.49(18)
C33 N1 H1 117.3
C32 N1 H1 117.3
C33 O4 C34 116.15(19)

loop_
_geom_bond_atom_site_label_1
_geom_bond_atom_site_label_2
_geom_bond_distance
C1 C25 1.384(3)
C1 C9 1.417(3)
C1 C2 1.496(3)
C2 O1 1.208(2)
C2 C3 1.480(3)
C3 C4 1.377(3)
C3 C8 1.397(3)
C4 C5 1.380(3)
C4 H4 0.9300
C5 C6 1.372(3)
C5 H5 0.9300
C6 C7 1.390(3)
C6 H6 0.9300
C7 C8 1.385(3)
C7 H7 0.9300
C8 C9 1.484(3)
C9 C10 1.382(3)
C10 C18 1.415(3)
C10 C11 1.497(3)
C11 O2 1.216(3)
C11 C12 1.477(3)
C12 C13 1.383(3)
C12 C17 1.399(3)
C13 C14 1.376(4)
C13 H13 0.9300
C14 C15 1.380(4)
C14 H14 0.9300
C15 C16 1.391(3)
C15 H15 0.9300
C16 C17 1.381(3)
C16 H16 0.9300
C17 C18 1.486(3)
C18 C26 1.388(3)
C19 C20 1.375(3)
C19 C24 1.375(3)
C19 H19 0.9300
C20 C21 1.363(3)
C20 H20 0.9300
C21 C22 1.364(3)
C21 Cl1 1.747(2)
C22 C23 1.383(3)
C22 H22 0.9300
C23 C24 1.372(3)
C23 H23 0.9300
C24 C25 1.493(3)
C25 C26 1.420(3)
C26 C27 1.495(3)
C27 C28 1.384(3)
C27 C32 1.393(3)
C28 C29 1.378(3)
C28 H28 0.9300
C29 C30 1.375(4)
C29 H29 0.9300
C30 C31 1.367(3)
C30 H30 0.9300
C31 C32 1.387(3)
C31 H31 0.9300
C32 N1 1.414(3)
C33 O3 1.190(3)
C33 O4 1.341(3)
C33 N1 1.355(3)
C34 O4 1.446(3)
C34 C35 1.453(4)
C34 H34A 0.9700
C34 H34B 0.9700
C35 H35A 0.9600
C35 H35B 0.9600
C35 H35C 0.9600
N1 H1 0.8600

loop_
_geom_hbond_atom_site_label_D
_geom_hbond_atom_site_label_H
_geom_hbond_atom_site_label_A
_geom_hbond_distance_DH
_geom_hbond_distance_HA
_geom_hbond_distance_DA
_geom_hbond_angle_DHA
_geom_hbond_site_symmetry_A
N1 H1 O2 0.86 2.38 3.088(2) 140.6 2_656
